data_7235085
loop_
_publ_author_name
'Thomas-Gipson, Jintha'
'Beobide, Garikoitz'
'Castillo, Oscar'
'Luque, Antonio'
'Pascual-Colino, Jon'
'P\'erez-Y\'a\~nez, Sonia'
'Rom\'an, Pascual'

_publ_section_title
;
 Providing evidence for the requirements to achieve supramolecular
 materials based on metal--nucleobase entities
;
_journal_issue 18
_journal_name_full CrystEngComm
_journal_page_first 2528
_journal_paper_doi 10.1039/C8CE00141C
_journal_volume 20
_journal_year 2018
_chemical_formula_iupac '[Cu2(C5H5N5)2Cl]Cl2, 8(H2 O)'
_chemical_formula_moiety 'C20 H20 Cu2 Cl2 N20, 2 (Cl), 8(H2 O)'
_chemical_formula_sum 'C20 H36 Cl4 Cu2 N20 O8'
_chemical_formula_weight 873.49
_chemical_name_systematic '[Tetrakis(mu-adenine-kN3:kN9)bis(chlorido)dicopper(II)]chloride- water (1/8)]'
_space_group_IT_number 55
_space_group_name_Hall '-P 2 2ab'
_space_group_name_H-M_alt 'P b a m'
_symmetry_cell_setting orthorhombic
_symmetry_space_group_name_Hall '-P 2 2ab'
_symmetry_space_group_name_H-M 'P b a m'
_atom_sites_solution_hydrogens geom
_atom_sites_solution_primary direct
_atom_sites_solution_secondary difmap
_audit_creation_method SHELXL
_audit_update_record
;
2018-01-29 deposited with the CCDC.
2018-04-16 downloaded from the CCDC.
;
_cell_angle_alpha 90.00
_cell_angle_beta 90.00
_cell_angle_gamma 90.00
_cell_formula_units_Z 2
_cell_length_a 13.7405(7)
_cell_length_b 10.3343(6)
_cell_length_c 12.1024(7)
_cell_measurement_reflns_used 7061
_cell_measurement_temperature 293(2)
_cell_measurement_theta_max 28.973
_cell_measurement_theta_min 2.965
_cell_measurement_wavelength 0.71073
_cell_volume 1718.52(17)
_computing_cell_refinement IPDS
_computing_data_collection 'IPDS (Stoe & Cie, 2006)'
_computing_data_reduction IPDS
_computing_molecular_graphics 'Ortep-3 (Farrugia, 1997)'
_computing_publication_material 'WinGX (Farrugia, 1999)'
_computing_structure_refinement 'SHELXL-97 (Sheldrick, 1997)'
_computing_structure_solution 'Sir92 (Altamore et al., 1993)'
_diffrn_ambient_temperature 293(2)
_diffrn_measured_fraction_theta_full 0.999
_diffrn_measured_fraction_theta_max 0.885
_diffrn_measurement_device_type 'IPDS II'
_diffrn_measurement_method \w
_diffrn_radiation_monochromator graphite
_diffrn_radiation_source 'fine-focus sealed tube'
_diffrn_radiation_type MoK\a
_diffrn_radiation_wavelength 0.71073
_diffrn_reflns_av_R_equivalents 0.0722
_diffrn_reflns_av_unetI/netI 0.1609
_diffrn_reflns_limit_h_max 18
_diffrn_reflns_limit_h_min -16
_diffrn_reflns_limit_k_max 10
_diffrn_reflns_limit_k_min -13
_diffrn_reflns_limit_l_max 15
_diffrn_reflns_limit_l_min -15
_diffrn_reflns_number 7061
_diffrn_reflns_theta_full 25.242
_diffrn_reflns_theta_max 28.973
_diffrn_reflns_theta_min 2.965
_diffrn_standards_decay_% 0
_diffrn_standards_interval_count 0
_diffrn_standards_interval_time 0
_diffrn_standards_number 0
_exptl_absorpt_coefficient_mu 1.627
_exptl_absorpt_correction_T_max 0.928
_exptl_absorpt_correction_T_min 0.889
_exptl_absorpt_correction_type numerical
_exptl_absorpt_process_details 'X-RED; Stoe & Cie, 2001'
_exptl_crystal_colour blue
_exptl_crystal_density_diffrn 1.843
_exptl_crystal_density_meas ?
_exptl_crystal_description plate
_exptl_crystal_F_000 972
_exptl_crystal_size_max 0.10
_exptl_crystal_size_mid 0.08
_exptl_crystal_size_min 0.02
_refine_diff_density_max 0.715
_refine_diff_density_min -0.833
_refine_diff_density_rms 0.110
_refine_ls_extinction_method none
_refine_ls_goodness_of_fit_ref 0.915
_refine_ls_hydrogen_treatment constr
_refine_ls_matrix_type full
_refine_ls_number_parameters 132
_refine_ls_number_reflns 2109
_refine_ls_number_restraints 0
_refine_ls_restrained_S_all 0.915
_refine_ls_R_factor_all 0.1138
_refine_ls_R_factor_gt 0.0521
_refine_ls_shift/su_max 0.000
_refine_ls_shift/su_mean 0.000
_refine_ls_structure_factor_coef Fsqd
_refine_ls_weighting_details 'w=1/[\s^2^(Fo^2^)+(0.0445P)^2^] where P=(Fo^2^+2Fc^2^)/3'
_refine_ls_weighting_scheme calc
_refine_ls_wR_factor_gt 0.1039
_refine_ls_wR_factor_ref 0.1118
_reflns_number_gt 1120
_reflns_number_total 2109
_reflns_threshold_expression >2sigma(I)
_cod_data_source_file c8ce00141c2.cif
_cod_data_source_block compound1
_cod_depositor_comments
;
The following automatic conversions were performed:

'_exptl_crystal_density_meas' value 'not measured' was changed to '?'
- the value is perceived as not measured.

Automatic conversion script
Id: cif_fix_values 5376 2017-05-30 11:51:03Z andrius 
;
_cod_original_sg_symbol_Hall
;
-P 2 2ab"
;
_cod_original_sg_symbol_H-M Pbam
_cod_database_code 7235085

loop_
_symmetry_equiv_pos_as_xyz
'x, y, z'
'-x, -y, z'
'x+1/2, -y+1/2, -z'
'-x+1/2, y+1/2, -z'
'-x, -y, -z'
'x, y, -z'
'-x-1/2, y-1/2, z'
'x-1/2, -y-1/2, z'

loop_
_atom_site_label
_atom_site_type_symbol
_atom_site_fract_x
_atom_site_fract_y
_atom_site_fract_z
_atom_site_U_iso_or_equiv
_atom_site_adp_type
_atom_site_occupancy
_atom_site_site_symmetry_order
_atom_site_calc_flag
_atom_site_refinement_flags_posn
_atom_site_refinement_flags_adp
_atom_site_refinement_flags_occupancy
_atom_site_disorder_assembly
_atom_site_disorder_group
Cu1 Cu 0.08528(5) 0.09327(7) 0.500000 0.0145(2) Uani 1 2 d S T P . .
N1 N 0.2586(3) -0.0822(4) 0.7516(3) 0.0245(9) Uani 1 1 d . . . . .
C2 C 0.2209(3) -0.0098(4) 0.6724(4) 0.0190(11) Uani 1 1 d . . . . .
H2 H 0.257355 0.061974 0.651521 0.023 Uiso 1 1 calc R U . . .
N3 N 0.1368(2) -0.0269(3) 0.6185(3) 0.0157(9) Uani 1 1 d . . . . .
C4 C 0.0884(3) -0.1337(4) 0.6547(4) 0.0152(10) Uani 1 1 d . . . . .
C5 C 0.1218(3) -0.2148(4) 0.7384(4) 0.0207(11) Uani 1 1 d . . . . .
C6 C 0.2115(4) -0.1879(5) 0.7862(4) 0.0276(12) Uani 1 1 d . . . . .
N6 N 0.2520(3) -0.2637(4) 0.8640(3) 0.0382(12) Uani 1 1 d . . . . .
H6A H 0.307871 -0.244054 0.891251 0.046 Uiso 1 1 calc R U . . .
H6B H 0.221964 -0.331795 0.886532 0.046 Uiso 1 1 calc R U . . .
N7 N 0.0494(3) -0.3085(4) 0.7511(4) 0.0244(10) Uani 1 1 d . . . . .
H7 H 0.049406 -0.371999 0.797060 0.029 Uiso 1 1 calc R U . . .
C8 C -0.0203(3) -0.2795(4) 0.6771(4) 0.0205(11) Uani 1 1 d . . . . .
H8 H -0.076836 -0.327990 0.668984 0.025 Uiso 1 1 calc R U . . .
N9 N -0.0010(2) -0.1760(3) 0.6171(3) 0.0137(9) Uani 1 1 d . . . . .
Cl1 Cl 0.21317(12) 0.25170(16) 0.500000 0.0250(4) Uani 1 2 d S T P . .
O1W O 0.4047(5) 0.0303(7) 0.500000 0.105(3) Uiso 1 2 d S . P . .
Cl2A Cl -0.0571(2) -0.4667(4) 1.000000 0.0310(9) Uiso 0.5 2 d S . P A 1
Cl2B Cl 0.000000 -0.500000 0.9003(4) 0.0616(14) Uiso 0.5 2 d S . P B 2
O2WA O 0.4177(6) -0.1712(9) 1.000000 0.027(2) Uiso 0.5 2 d S . P C 3
O2WB O 0.4275(10) -0.2695(15) 1.000000 0.074(4) Uiso 0.5 2 d S . P D 4
O4WA O -0.1414(9) -0.5478(11) 1.000000 0.054(3) Uiso 0.5 2 d S . P E 5
O4WB O -0.1995(10) -0.5137(12) 1.000000 0.063(4) Uiso 0.5 2 d S . P F 6
O3WC O 0.499(4) -0.358(4) 1.000000 0.199(18) Uiso 0.3333 2 d S . P G 7
O3WA O 0.580(2) -0.498(3) 1.000000 0.118(12) Uiso 0.3333 2 d S . P H 8
O3WB O 0.558(3) -0.432(5) 1.000000 0.154(15) Uiso 0.3333 2 d S . P I 9

loop_
_atom_site_aniso_label
_atom_site_aniso_U_11
_atom_site_aniso_U_22
_atom_site_aniso_U_33
_atom_site_aniso_U_23
_atom_site_aniso_U_13
_atom_site_aniso_U_12
Cu1 0.0105(4) 0.0171(4) 0.0158(4) 0.000 0.000 0.0003(4)
N1 0.030(2) 0.021(2) 0.023(2) -0.002(2) -0.004(2) 0.0012(19)
C2 0.019(2) 0.019(3) 0.020(3) -0.005(2) 0.000(2) 0.002(2)
N3 0.0127(19) 0.017(2) 0.017(2) -0.0049(18) -0.0002(18) 0.0021(16)
C4 0.013(2) 0.020(3) 0.012(2) -0.0024(19) 0.002(2) 0.004(2)
C5 0.016(2) 0.029(3) 0.018(3) -0.005(2) 0.002(2) 0.009(2)
C6 0.031(3) 0.033(3) 0.019(3) -0.008(3) -0.001(3) 0.008(2)
N6 0.038(3) 0.049(3) 0.028(3) 0.010(2) -0.015(2) 0.005(2)
N7 0.021(2) 0.027(2) 0.025(2) 0.009(2) 0.004(2) 0.0006(18)
C8 0.017(3) 0.025(3) 0.020(3) -0.003(2) -0.002(2) 0.005(2)
N9 0.0130(19) 0.012(2) 0.016(2) -0.0006(19) 0.0021(18) 0.0036(15)
Cl1 0.0224(9) 0.0275(10) 0.0252(10) 0.000 0.000 -0.0117(7)

loop_
_atom_type_symbol
_atom_type_description
_atom_type_scat_dispersion_real
_atom_type_scat_dispersion_imag
_atom_type_scat_source
C C 0.0033 0.0016 'International Tables Vol C Tables 4.2.6.8 and 6.1.1.4'
H H 0.0000 0.0000 'International Tables Vol C Tables 4.2.6.8 and 6.1.1.4'
N N 0.0061 0.0033 'International Tables Vol C Tables 4.2.6.8 and 6.1.1.4'
Cl Cl 0.1484 0.1585 'International Tables Vol C Tables 4.2.6.8 and 6.1.1.4'
Cu Cu 0.3201 1.2651 'International Tables Vol C Tables 4.2.6.8 and 6.1.1.4'
O O 0.0106 0.0060 'International Tables Vol C Tables 4.2.6.8 and 6.1.1.4'

loop_
_geom_angle_atom_site_label_1
_geom_angle_atom_site_label_2
_geom_angle_atom_site_label_3
_geom_angle
_geom_angle_site_symmetry_1
_geom_angle_site_symmetry_3
N9 Cu1 N9 89.1(2) 5_556 2
N9 Cu1 N3 87.90(13) 5_556 6_556
N9 Cu1 N3 163.13(15) 2 6_556
N9 Cu1 N3 163.13(15) 5_556 .
N9 Cu1 N3 87.89(13) 2 .
N3 Cu1 N3 90.2(2) 6_556 .
N9 Cu1 Cl1 97.52(11) 5_556 .
N9 Cu1 Cl1 97.52(11) 2 .
N3 Cu1 Cl1 99.33(11) 6_556 .
N3 Cu1 Cl1 99.33(11) . .
N9 Cu1 Cu1 79.99(10) 5_556 2
N9 Cu1 Cu1 79.99(10) 2 2
N3 Cu1 Cu1 83.14(10) 6_556 2
N3 Cu1 Cu1 83.14(10) . 2
Cl1 Cu1 Cu1 176.47(6) . 2
C2 N1 C6 120.0(4) . .
N1 C2 N3 128.1(4) . .
N1 C2 H2 116.0 . .
N3 C2 H2 116.0 . .
C2 N3 C4 111.9(4) . .
C2 N3 Cu1 124.5(3) . .
C4 N3 Cu1 123.6(3) . .
N3 C4 N9 125.9(4) . .
N3 C4 C5 124.1(4) . .
N9 C4 C5 110.0(4) . .
C6 C5 C4 118.3(4) . .
C6 C5 N7 136.4(5) . .
C4 C5 N7 105.2(4) . .
N1 C6 N6 119.7(5) . .
N1 C6 C5 117.5(5) . .
N6 C6 C5 122.8(5) . .
C6 N6 H6A 120.0 . .
C6 N6 H6B 120.0 . .
H6A N6 H6B 120.0 . .
C8 N7 C5 106.2(4) . .
C8 N7 H7 126.9 . .
C5 N7 H7 126.9 . .
N9 C8 N7 113.9(4) . .
N9 C8 H8 123.1 . .
N7 C8 H8 123.1 . .
C8 N9 C4 104.7(4) . .
C8 N9 Cu1 127.9(3) . 2
C4 N9 Cu1 127.4(3) . 2

loop_
_geom_bond_atom_site_label_1
_geom_bond_atom_site_label_2
_geom_bond_distance
_geom_bond_site_symmetry_2
Cu1 N9 2.020(4) 5_556
Cu1 N9 2.020(4) 2
Cu1 N3 2.025(4) 6_556
Cu1 N3 2.025(4) .
Cu1 Cl1 2.4017(17) .
Cu1 Cu1 3.0347(14) 2
N1 C2 1.322(6) .
N1 C6 1.337(6) .
C2 N3 1.338(5) .
C2 H2 0.9300 .
N3 C4 1.361(5) .
C4 N9 1.381(5) .
C4 C5 1.393(6) .
C5 C6 1.390(6) .
C5 N7 1.396(6) .
C6 N6 1.345(6) .
N6 H6A 0.8600 .
N6 H6B 0.8600 .
N7 C8 1.345(6) .
N7 H7 0.8600 .
C8 N9 1.320(5) .
C8 H8 0.9300 .
Cl2A Cl2A 1.713(7) 5_547
Cl2B Cl2B 2.412(11) 5_547
